data_1548721
loop_
_publ_author_name
'Lin, Zuzhang'
'Liu, Xiaotong'
'Zhang, Weifeng'
'Huang, Jianyao'
'Wang, Qiang'
'Shi, Keli'
'Chen, Zhihui'
'Zhou, Yankai'
'Wang, Liping'
'Yu, Gui'

_publ_section_title
;
 Cyanostyrylthiophene-Based Ambipolar Conjugated Polymers: Synthesis,
 Properties, and Analyses of Backbone Fluorination Effect
;
_journal_issue 3
_journal_name_full Macromolecules
_journal_page_first 966
_journal_paper_doi 10.1021/acs.macromol.7b02401
_journal_volume 51
_journal_year 2018
_chemical_absolute_configuration ad
_chemical_formula_moiety 'C13 H5 Br2 F2 N S'
_chemical_formula_sum 'C13 H5 Br2 F2 N S'
_chemical_formula_weight 405.06
_space_group_crystal_system monoclinic
_space_group_IT_number 4
_space_group_name_Hall 'P 2yb'
_space_group_name_H-M_alt 'P 1 21 1'
_symmetry_space_group_name_Hall 'P 2yb'
_symmetry_space_group_name_H-M 'P 1 21 1'
_atom_sites_solution_hydrogens geom
_atom_sites_solution_primary dual
_audit_creation_date 2017-09-15
_audit_creation_method
;
Olex2 1.2
(compiled 2017.08.10 svn.r3458 for OlexSys, GUI svn.r5381)
;
_audit_update_record
;
????
;
_cell_angle_alpha 90
_cell_angle_beta 91.654(12)
_cell_angle_gamma 90
_cell_formula_units_Z 2
_cell_length_a 3.963(3)
_cell_length_b 5.849(5)
_cell_length_c 27.67(3)
_cell_measurement_reflns_used 2012
_cell_measurement_temperature 173(2)
_cell_measurement_theta_max 27.4620
_cell_measurement_theta_min 2.2094
_cell_volume 641.1(10)
_computing_cell_refinement 'CrystalClear (Rigaku Inc., 2007)'
_computing_data_collection 'CrystalClear (Rigaku Inc., 2007)'
_computing_data_reduction 'CrystalClear (Rigaku Inc., 2007)'
_computing_molecular_graphics 'Olex2 (Dolomanov et al., 2009)'
_computing_publication_material 'CIFTAB (Sheldrick, 2013)'
_computing_structure_refinement 'ShelXL (Sheldrick, 2015)'
_computing_structure_solution 'ShelXT (Sheldrick, 2015)'
_diffrn_ambient_temperature 173.15
_diffrn_measured_fraction_theta_full 0.992
_diffrn_measured_fraction_theta_max 0.978
_diffrn_measurement_device_type 'MM007-HF CCD(Saturn 724+)'
_diffrn_measurement_method '\w scans at fixed \c = 45\%'
_diffrn_radiation_monochromator Confocal
_diffrn_radiation_type MoK\a
_diffrn_radiation_wavelength 0.71073
_diffrn_reflns_av_R_equivalents 0.0496
_diffrn_reflns_av_unetI/netI 0.0417
_diffrn_reflns_Laue_measured_fraction_full 0.992
_diffrn_reflns_Laue_measured_fraction_max 0.978
_diffrn_reflns_limit_h_max 5
_diffrn_reflns_limit_h_min -5
_diffrn_reflns_limit_k_max 7
_diffrn_reflns_limit_k_min -7
_diffrn_reflns_limit_l_max 35
_diffrn_reflns_limit_l_min -35
_diffrn_reflns_number 6072
_diffrn_reflns_point_group_measured_fraction_full 0.928
_diffrn_reflns_point_group_measured_fraction_max 0.903
_diffrn_reflns_theta_full 25.242
_diffrn_reflns_theta_max 27.450
_diffrn_reflns_theta_min 0.736
_diffrn_source 'Rotating Anode'
_exptl_absorpt_coefficient_mu 6.492
_exptl_absorpt_correction_T_max 1.00000
_exptl_absorpt_correction_T_min 0.30986
_exptl_absorpt_correction_type multi-scan
_exptl_absorpt_process_details 'CrystalClear (Rigaku Inc., 2007)'
_exptl_crystal_colour colorless
_exptl_crystal_density_diffrn 2.099
_exptl_crystal_description plate
_exptl_crystal_F_000 388
_exptl_crystal_size_max 0.576
_exptl_crystal_size_mid 0.136
_exptl_crystal_size_min 0.032
_refine_diff_density_max 0.674
_refine_diff_density_min -0.520
_refine_diff_density_rms 0.116
_refine_ls_abs_structure_details
;
 Flack x determined using 937 quotients [(I+)-(I-)]/[(I+)+(I-)]
 (Parsons, Flack and Wagner, Acta Cryst. B69 (2013) 249-259).
;
_refine_ls_abs_structure_Flack 0.051(12)
_refine_ls_extinction_method none
_refine_ls_goodness_of_fit_ref 1.083
_refine_ls_hydrogen_treatment constr
_refine_ls_matrix_type full
_refine_ls_number_parameters 172
_refine_ls_number_reflns 2633
_refine_ls_number_restraints 1
_refine_ls_restrained_S_all 1.083
_refine_ls_R_factor_all 0.0391
_refine_ls_R_factor_gt 0.0370
_refine_ls_shift/su_max 0.000
_refine_ls_shift/su_mean 0.000
_refine_ls_structure_factor_coef Fsqd
_refine_ls_weighting_details 'w=1/[\s^2^(Fo^2^)+(0.0399P)^2^+1.3937P] where P=(Fo^2^+2Fc^2^)/3'
_refine_ls_weighting_scheme calc
_refine_ls_wR_factor_gt 0.0916
_refine_ls_wR_factor_ref 0.0944
_reflns_Friedel_coverage 0.679
_reflns_Friedel_fraction_full 0.849
_reflns_Friedel_fraction_max 0.812
_reflns_number_gt 2517
_reflns_number_total 2633
_reflns_threshold_expression 'I > 2\s(I)'
_cod_data_source_file ma7b02401_si_002.cif
_cod_data_source_block mx6292c
_cod_depositor_comments 'Adding full bibliography for 1548721.cif.'
_cod_original_cell_volume 641.0(10)
_cod_database_code 1548721
_shelx_shelxl_version_number 2016/6
_shelx_space_group_comment
;
The symmetry employed for this shelxl refinement is uniquely defined
by the following loop, which should always be used as a source of
symmetry information in preference to the above space-group names.
They are only intended as comments.
;
_shelx_estimated_absorpt_t_max 0.819
_shelx_estimated_absorpt_t_min 0.118
_olex2_refinement_description
;
1. Fixed Uiso
 At 1.2 times of:
  All C(H) groups
2.a Aromatic/amide H refined with riding coordinates:
 C2(H2), C3(H3), C7(H7), C9(H9), C12(H12)
;
_olex2_submission_special_instructions 'No special instructions were received'

loop_
_space_group_symop_operation_xyz
'x, y, z'
'-x, y+1/2, -z'

loop_
_atom_site_label
_atom_site_type_symbol
_atom_site_fract_x
_atom_site_fract_y
_atom_site_fract_z
_atom_site_U_iso_or_equiv
_atom_site_adp_type
_atom_site_occupancy
_atom_site_site_symmetry_order
_atom_site_calc_flag
_atom_site_refinement_flags_posn
Br1 Br 0.90574(19) 0.17726(14) 0.04039(3) 0.0342(2) Uani 1 1 d .
Br2 Br 0.20352(19) 0.36260(15) 0.46773(2) 0.0370(2) Uani 1 1 d .
S1 S 0.7544(5) 0.2767(3) 0.14757(6) 0.0263(4) Uani 1 1 d .
F1 F 0.0522(13) 0.7452(8) 0.39668(16) 0.0383(11) Uani 1 1 d .
F2 F 0.7396(11) 0.0597(7) 0.31250(15) 0.0327(10) Uani 1 1 d .
N1 N 0.1552(17) 0.9450(12) 0.2280(2) 0.0328(14) Uani 1 1 d .
C1 C 0.7414(17) 0.3702(14) 0.0885(2) 0.0258(13) Uani 1 1 d .
C2 C 0.6018(19) 0.5806(13) 0.0832(2) 0.0286(15) Uani 1 1 d .
H2 H 0.575455 0.657226 0.053087 0.034 Uiso 1 1 calc R
C3 C 0.5004(18) 0.6725(15) 0.1274(2) 0.0294(14) Uani 1 1 d .
H3 H 0.398200 0.818554 0.130481 0.035 Uiso 1 1 calc R
C4 C 0.5653(17) 0.5277(12) 0.1659(2) 0.0244(14) Uani 1 1 d .
C5 C 0.4813(17) 0.5644(13) 0.2168(3) 0.0254(14) Uani 1 1 d .
C6 C 0.3008(18) 0.7743(13) 0.2240(2) 0.0256(14) Uani 1 1 d .
C7 C 0.5553(16) 0.4148(11) 0.2525(2) 0.0230(14) Uani 1 1 d .
H7 H 0.683318 0.285862 0.243042 0.028 Uiso 1 1 calc R
C8 C 0.4703(16) 0.4186(10) 0.3037(2) 0.0205(13) Uani 1 1 d .
C9 C 0.2941(18) 0.5939(13) 0.3274(3) 0.0279(14) Uani 1 1 d .
H9 H 0.222040 0.725480 0.309831 0.033 Uiso 1 1 calc R
C10 C 0.2266(18) 0.5764(13) 0.3751(3) 0.0263(14) Uani 1 1 d .
C11 C 0.3212(16) 0.3856(14) 0.4027(2) 0.0280(15) Uani 1 1 d .
C12 C 0.4979(17) 0.2103(13) 0.3806(2) 0.0272(15) Uani 1 1 d .
H12 H 0.569608 0.079569 0.398479 0.033 Uiso 1 1 calc R
C13 C 0.5662(18) 0.2304(11) 0.3326(3) 0.0257(15) Uani 1 1 d .

loop_
_atom_site_aniso_label
_atom_site_aniso_U_11
_atom_site_aniso_U_22
_atom_site_aniso_U_33
_atom_site_aniso_U_23
_atom_site_aniso_U_13
_atom_site_aniso_U_12
Br1 0.0342(4) 0.0413(4) 0.0275(4) -0.0064(3) 0.0064(3) -0.0021(4)
Br2 0.0349(4) 0.0528(5) 0.0236(3) 0.0026(3) 0.0060(3) 0.0016(4)
S1 0.0286(8) 0.0255(8) 0.0250(8) 0.0005(6) 0.0020(6) 0.0024(7)
F1 0.047(3) 0.033(3) 0.036(2) -0.0010(18) 0.0126(19) 0.010(2)
F2 0.040(2) 0.028(2) 0.031(2) 0.0028(17) 0.0064(18) 0.013(2)
N1 0.037(3) 0.033(3) 0.029(3) 0.004(2) 0.001(3) 0.004(3)
C1 0.024(3) 0.033(3) 0.020(3) -0.001(3) 0.001(2) -0.009(3)
C2 0.032(4) 0.030(4) 0.023(3) 0.007(3) 0.003(3) -0.005(3)
C3 0.032(4) 0.024(3) 0.033(3) 0.003(3) 0.001(3) 0.000(3)
C4 0.018(3) 0.026(4) 0.028(3) -0.003(3) 0.001(2) -0.002(3)
C5 0.021(3) 0.026(4) 0.029(3) 0.002(3) -0.004(3) -0.004(3)
C6 0.027(3) 0.027(3) 0.022(3) 0.000(3) -0.002(3) -0.001(3)
C7 0.024(3) 0.019(3) 0.026(3) -0.001(2) -0.001(2) -0.002(3)
C8 0.021(3) 0.017(3) 0.023(3) 0.002(2) -0.002(2) -0.001(2)
C9 0.026(3) 0.024(3) 0.034(4) -0.001(3) 0.001(3) -0.001(3)
C10 0.025(3) 0.021(3) 0.033(4) -0.006(3) 0.005(3) -0.002(3)
C11 0.021(3) 0.041(4) 0.023(3) -0.004(3) 0.001(2) -0.006(3)
C12 0.028(3) 0.027(4) 0.026(3) 0.004(3) -0.004(3) 0.001(3)
C13 0.025(3) 0.023(4) 0.029(3) 0.001(2) 0.003(3) 0.002(3)

loop_
_atom_type_symbol
_atom_type_description
_atom_type_scat_dispersion_real
_atom_type_scat_dispersion_imag
_atom_type_scat_source
C C 0.0033 0.0016 'International Tables Vol C Tables 4.2.6.8 and 6.1.1.4'
H H 0.0000 0.0000 'International Tables Vol C Tables 4.2.6.8 and 6.1.1.4'
Br Br -0.2901 2.4595 'International Tables Vol C Tables 4.2.6.8 and 6.1.1.4'
F F 0.0171 0.0103 'International Tables Vol C Tables 4.2.6.8 and 6.1.1.4'
N N 0.0061 0.0033 'International Tables Vol C Tables 4.2.6.8 and 6.1.1.4'
S S 0.1246 0.1234 'International Tables Vol C Tables 4.2.6.8 and 6.1.1.4'

loop_
_geom_angle_atom_site_label_1
_geom_angle_atom_site_label_2
_geom_angle_atom_site_label_3
_geom_angle
C1 S1 C4 90.4(4)
S1 C1 Br1 118.7(5)
C2 C1 Br1 128.2(5)
C2 C1 S1 113.1(5)
C1 C2 H2 123.8
C1 C2 C3 112.3(6)
C3 C2 H2 123.8
C2 C3 H3 123.7
C4 C3 C2 112.7(7)
C4 C3 H3 123.7
C3 C4 S1 111.5(6)
C3 C4 C5 127.4(7)
C5 C4 S1 121.1(5)
C6 C5 C4 112.6(6)
C7 C5 C4 123.9(7)
C7 C5 C6 123.5(7)
N1 C6 C5 177.4(8)
C5 C7 H7 114.8
C5 C7 C8 130.5(6)
C8 C7 H7 114.8
C9 C8 C7 126.2(6)
C13 C8 C7 118.1(6)
C13 C8 C9 115.7(6)
C8 C9 H9 119.7
C10 C9 C8 120.7(7)
C10 C9 H9 119.7
F1 C10 C9 119.4(7)
F1 C10 C11 118.3(6)
C9 C10 C11 122.3(7)
C10 C11 Br2 120.7(5)
C12 C11 Br2 120.7(6)
C12 C11 C10 118.6(6)
C11 C12 H12 120.7
C13 C12 C11 118.7(6)
C13 C12 H12 120.7
F2 C13 C8 118.7(6)
F2 C13 C12 117.2(6)
C12 C13 C8 124.1(6)

loop_
_geom_bond_atom_site_label_1
_geom_bond_atom_site_label_2
_geom_bond_distance
Br1 C1 1.877(7)
Br2 C11 1.876(7)
S1 C1 1.722(7)
S1 C4 1.732(7)
F1 C10 1.353(8)
F2 C13 1.342(8)
N1 C6 1.160(10)
C1 C2 1.355(11)
C2 H2 0.9500
C2 C3 1.405(10)
C3 H3 0.9500
C3 C4 1.379(10)
C4 C5 1.470(10)
C5 C6 1.438(11)
C5 C7 1.347(9)
C7 H7 0.9500
C7 C8 1.465(9)
C8 C9 1.413(10)
C8 C13 1.406(9)
C9 H9 0.9500
C9 C10 1.358(10)
C10 C11 1.397(11)
C11 C12 1.393(11)
C12 H12 0.9500
C12 C13 1.368(10)
